data_4303789
loop_
_publ_author_name
'Joshua L. Mertz'
'Nan Ding'
'Mercouri G. Kanatzidis'

_publ_section_title
;
Three-Dimensional Frameworks of Cubic (NH4)5Ga4SbS10,
(NH4)4Ga4SbS9(OH).H2O, and (NH4)3Ga4SbS9(OH2).2H2O
;
_journal_name_full 'Inorganic Chemistry'
_journal_page_first 10898
_journal_page_last 10900
_journal_paper_doi 10.1021/ic901927r
_journal_volume 48
_journal_year 2009
_chemical_formula_sum 'Ga4 H14 N3 O2 S9 Sb'
_chemical_formula_weight 777.31
_chemical_name_systematic
; 
 ? 
;
_space_group_IT_number 198
_symmetry_cell_setting cubic
_symmetry_space_group_name_Hall 'P 2ac 2ab 3'
_symmetry_space_group_name_H-M 'P 21 3'
_atom_sites_solution_hydrogens notdet
_atom_sites_solution_primary direct
_atom_sites_solution_secondary difmap
_audit_author_name 'Mercouri G. Kanatzidis'
_audit_contact_author_address
;
Department of Chemistry
Northwestern University
2145 North Sheridan Road
Evanston, IL 60208
USA

;
_audit_contact_author_email m-kanatzidis@northwestern.edu
_audit_contact_author_fax 847-491-5937
_audit_contact_author_phone 847-467-1541
_audit_creation_method SHELXL-97
_cell_angle_alpha 90.00
_cell_angle_beta 90.00
_cell_angle_gamma 90.00
_cell_formula_units_Z 4
_cell_length_a 12.9045(6)
_cell_length_b 12.9045(6)
_cell_length_c 12.9045(6)
_cell_measurement_reflns_used 23820
_cell_measurement_temperature 100.0
_cell_measurement_theta_max 40.151
_cell_measurement_theta_min 20.838
_cell_volume 2148.94(17)
_computing_structure_refinement 'SHELXL-97 (Sheldrick, 1997)'
_computing_structure_solution 'SHELXS-97 (Sheldrick, 1990)'
_diffrn_ambient_temperature 100
_diffrn_measured_fraction_theta_full 0.848
_diffrn_measured_fraction_theta_max 0.848
_diffrn_measurement_device_type 'Bruker APEX2 CCD detector'
_diffrn_measurement_method 'profile data from \q and \w scans'
_diffrn_radiation_monochromator diamond
_diffrn_radiation_source synchrotron
_diffrn_radiation_type synchrotron
_diffrn_radiation_wavelength 0.41328
_diffrn_reflns_av_R_equivalents 0.0798
_diffrn_reflns_av_sigmaI/netI 0.0410
_diffrn_reflns_limit_h_max 21
_diffrn_reflns_limit_h_min -21
_diffrn_reflns_limit_k_max 3
_diffrn_reflns_limit_k_min -21
_diffrn_reflns_limit_l_max 21
_diffrn_reflns_limit_l_min -20
_diffrn_reflns_number 23820
_diffrn_reflns_theta_full 20.31
_diffrn_reflns_theta_max 20.31
_diffrn_reflns_theta_min 10.35
_exptl_absorpt_coefficient_mu 3.690
_exptl_absorpt_correction_type empirical
_exptl_crystal_colour yellow
_exptl_crystal_density_diffrn 2.403
_exptl_crystal_density_method 'not measured'
_exptl_crystal_description polyhedral
_exptl_crystal_F_000 1480
_exptl_crystal_size_max .01
_exptl_crystal_size_mid .008
_exptl_crystal_size_min .005
_refine_diff_density_max 2.173
_refine_diff_density_min -1.165
_refine_diff_density_rms 0.103
_refine_ls_abs_structure_details 'Flack H D (1983), Acta Cryst. A39, 876-881'
_refine_ls_abs_structure_Flack 0.00(5)
_refine_ls_extinction_method none
_refine_ls_goodness_of_fit_ref 0.957
_refine_ls_hydrogen_treatment undef
_refine_ls_matrix_type full
_refine_ls_number_parameters 59
_refine_ls_number_reflns 3084
_refine_ls_number_restraints 0
_refine_ls_restrained_S_all 0.957
_refine_ls_R_factor_all 0.0459
_refine_ls_R_factor_gt 0.0393
_refine_ls_shift/su_max 0.005
_refine_ls_shift/su_mean 0.001
_refine_ls_structure_factor_coef Fsqd
_refine_ls_weighting_details 'calc w=1/[\s^2^(Fo^2^)+(0.1000P)^2^+0.0000P] where P=(Fo^2^+2Fc^2^)/3'
_refine_ls_weighting_scheme calc
_refine_ls_wR_factor_gt 0.1167
_refine_ls_wR_factor_ref 0.1239
_reflns_number_gt 2803
_reflns_number_total 3084
_reflns_threshold_expression >2sigma(I)
_cod_data_source_file ic901927r_si_002_1.cif
_cod_data_source_block jm0130062_0m
_cod_database_code 4303789

loop_
_symmetry_equiv_pos_as_xyz
'x, y, z'
'-x+1/2, -y, z+1/2'
'-x, y+1/2, -z+1/2'
'x+1/2, -y+1/2, -z'
'z, x, y'
'z+1/2, -x+1/2, -y'
'-z+1/2, -x, y+1/2'
'-z, x+1/2, -y+1/2'
'y, z, x'
'-y, z+1/2, -x+1/2'
'y+1/2, -z+1/2, -x'
'-y+1/2, -z, x+1/2'

loop_
_atom_site_label
_atom_site_type_symbol
_atom_site_fract_x
_atom_site_fract_y
_atom_site_fract_z
_atom_site_U_iso_or_equiv
_atom_site_adp_type
_atom_site_occupancy
_atom_site_symmetry_multiplicity
_atom_site_calc_flag
_atom_site_refinement_flags
_atom_site_disorder_assembly
_atom_site_disorder_group
Sb1 Sb 0.88600(2) 0.61400(2) 0.38600(2) 0.02195(11) Uani 1 3 d S . .
Ga1 Ga 0.96680(3) 0.83593(3) 0.52910(3) 0.02175(12) Uani 1 1 d . . .
Ga2 Ga 0.90472(5) 1.09528(5) 0.59528(5) 0.0339(2) Uani 1 3 d S . .
S1 S 0.93175(8) 0.66433(8) 0.56392(7) 0.02277(17) Uani 1 1 d . . .
S2 S 0.93462(8) 0.86214(8) 0.35730(8) 0.02391(18) Uani 1 1 d . . .
S3 S 0.85803(10) 0.92877(11) 0.63169(11) 0.0346(2) Uani 1 1 d . . .
O2 O 0.6968(3) 0.6968(3) 0.6968(3) 0.0266(8) Uani 1 3 d S . .
O1 O 0.8090(3) 1.1910(3) 0.6910(3) 0.0334(11) Uani 1 3 d S . .
N2 N 0.6880(8) 0.9095(12) 0.423(2) 0.104(7) Uani 1 1 d . . .

loop_
_atom_site_aniso_label
_atom_site_aniso_U_11
_atom_site_aniso_U_22
_atom_site_aniso_U_33
_atom_site_aniso_U_23
_atom_site_aniso_U_13
_atom_site_aniso_U_12
Sb1 0.02195(11) 0.02195(11) 0.02195(11) -0.00042(7) 0.00042(7) -0.00042(7)
Ga1 0.02234(18) 0.02269(19) 0.02021(18) 0.00048(12) 0.00020(12) -0.00426(12)
Ga2 0.0339(2) 0.0339(2) 0.0339(2) -0.00120(18) 0.00120(18) 0.00120(18)
S1 0.0269(4) 0.0234(4) 0.0180(3) 0.0026(2) 0.0002(3) -0.0042(3)
S2 0.0270(4) 0.0233(4) 0.0215(3) 0.0030(3) 0.0001(3) -0.0047(3)
S3 0.0308(5) 0.0370(5) 0.0359(5) -0.0021(4) 0.0114(4) -0.0013(4)
O2 0.0266(8) 0.0266(8) 0.0266(8) -0.0016(9) -0.0016(9) -0.0016(9)
O1 0.0334(11) 0.0334(11) 0.0334(11) -0.0056(11) 0.0056(11) 0.0056(11)
N2 0.036(3) 0.076(7) 0.20(2) 0.040(9) 0.036(7) -0.003(4)

loop_
_atom_type_symbol
_atom_type_description
_atom_type_scat_dispersion_real
_atom_type_scat_dispersion_imag
_atom_type_scat_source
N N 0.0030 0.0019 'International Tables Vol C Tables 4.2.6.8 and 6.1.1.4'
H H 0.0000 0.0000 'International Tables Vol C Tables 4.2.6.8 and 6.1.1.4'
O O 0.0056 0.0036 'International Tables Vol C Tables 4.2.6.8 and 6.1.1.4'
S S 0.0826 0.0763 'International Tables Vol C Tables 4.2.6.8 and 6.1.1.4'
Ga Ga 0.3179 1.0589 'International Tables Vol C Tables 4.2.6.8 and 6.1.1.4'
Sb Sb -1.0547 1.0104 'International Tables Vol C Tables 4.2.6.8 and 6.1.1.4'

loop_
_geom_angle_atom_site_label_1
_geom_angle_atom_site_label_2
_geom_angle_atom_site_label_3
_geom_angle
_geom_angle_site_symmetry_1
_geom_angle_site_symmetry_3
_geom_angle_publ_flag
S1 Sb1 S1 94.93(3) 12_664 . ?
S1 Sb1 S1 94.93(3) 12_664 6_566 ?
S1 Sb1 S1 94.93(3) . 6_566 ?
S3 Ga1 S2 114.59(5) . 10_756 ?
S3 Ga1 S2 112.07(5) . . ?
S2 Ga1 S2 111.04(5) 10_756 . ?
S3 Ga1 S1 105.78(5) . . ?
S2 Ga1 S1 105.49(4) 10_756 . ?
S2 Ga1 S1 107.23(4) . . ?
O1 Ga2 S3 105.81(4) . 7_674 ?
O1 Ga2 S3 105.81(4) . 10_756 ?
S3 Ga2 S3 112.87(3) 7_674 10_756 ?
O1 Ga2 S3 105.81(4) . . ?
S3 Ga2 S3 112.87(3) 7_674 . ?
S3 Ga2 S3 112.87(3) 10_756 . ?
Ga1 S1 Sb1 96.83(3) . . ?
Ga1 S2 Ga1 102.97(4) 7_674 . ?
Ga1 S3 Ga2 102.34(6) . . ?

loop_
_geom_bond_atom_site_label_1
_geom_bond_atom_site_label_2
_geom_bond_distance
_geom_bond_site_symmetry_2
_geom_bond_publ_flag
Sb1 S1 2.4580(9) 12_664 ?
Sb1 S1 2.4581(9) . ?
Sb1 S1 2.4581(9) 6_566 ?
Ga1 S3 2.2711(13) . ?
Ga1 S2 2.2733(10) 10_756 ?
Ga1 S2 2.2808(11) . ?
Ga1 S1 2.3043(11) . ?
Ga2 O1 2.140(7) . ?
Ga2 S3 2.2804(14) 7_674 ?
Ga2 S3 2.2805(14) 10_756 ?
Ga2 S3 2.2805(14) . ?
S2 Ga1 2.2733(10) 7_674 ?
